data_7021523
loop_
_publ_author_name
'Konarev, Dmitri V.'
'Kuzmin, Alexey V.'
'Khasanov, Salavat S.'
'Lyubovskaya, Rimma N.'

_publ_section_title
;
 Zwitterionic {Fe(i)Pc(-2)(-)}&#x00B7;(TMP(+)) assemblies comprising
 anionic iron(i) phthalocyanines and coordinating
 N,N,N'-trimethylpiperazinium cations.
;
_journal_issue 27
_journal_name_full 'Dalton transactions (Cambridge, England : 2003)'
_journal_page_first 9870
_journal_page_last 9876
_journal_paper_doi 10.1039/c3dt50855b
_journal_volume 42
_journal_year 2013
_chemical_formula_moiety 'C32 H16 Co N8, C7 H17 N2'
_chemical_formula_sum 'C39 H33 Co N10'
_chemical_formula_weight 700.68
_space_group_IT_number 14
_symmetry_cell_setting monoclinic
_symmetry_space_group_name_Hall '-P 2ybc'
_symmetry_space_group_name_H-M 'P 1 21/c 1'
_atom_sites_solution_hydrogens geom
_atom_sites_solution_primary direct
_atom_sites_solution_secondary difmap
_audit_creation_date
;
'Tue Nov 13 14:26:21 2012'
;
_audit_creation_method
;
CrysAlisPro, Oxford Diffraction Ltd.,
Version 1.171.36.20 (release 27-06-2012 CrysAlis171 .NET)
(compiled Jul 11 2012,15:38:31)
;
_cell_angle_alpha 90.00
_cell_angle_beta 106.284(10)
_cell_angle_gamma 90.00
_cell_formula_units_Z 4
_cell_length_a 12.4374(12)
_cell_length_b 16.7909(14)
_cell_length_c 16.8616(17)
_cell_measurement_reflns_used 7810
_cell_measurement_temperature 150(2)
_cell_measurement_theta_max 29.4023
_cell_measurement_theta_min 1.7023
_cell_volume 3380.0(6)
_computing_cell_refinement
;
CrysAlisPro, Agilent Technologies,
Version 1.171.36.20 (release 27-06-2012 CrysAlis171 .NET)
(compiled Jul 11 2012,15:38:31)
;
_computing_data_collection
;
CrysAlisPro, Agilent Technologies,
Version 1.171.36.20 (release 27-06-2012 CrysAlis171 .NET)
(compiled Jul 11 2012,15:38:31)
;
_computing_structure_refinement 'SHELXL-97 (Sheldrick, 1997)'
_computing_structure_solution 'SHELXS-97 (Sheldrick, 1990)'
_diffrn_ambient_temperature 150(2)
_diffrn_detector_area_resol_mean 10.4752
_diffrn_measured_fraction_theta_full 0.999
_diffrn_measured_fraction_theta_max 0.867
_diffrn_measurement_device_type 'Xcalibur, Ruby, Gemini'
_diffrn_measurement_method '\w scans'
_diffrn_radiation_monochromator graphite
_diffrn_radiation_source 'fine-focus sealed tube'
_diffrn_radiation_type MoK\a
_diffrn_radiation_wavelength 0.71073
_diffrn_reflns_av_R_equivalents 0.0322
_diffrn_reflns_av_sigmaI/netI 0.0407
_diffrn_reflns_limit_h_max 12
_diffrn_reflns_limit_h_min -16
_diffrn_reflns_limit_k_max 23
_diffrn_reflns_limit_k_min -16
_diffrn_reflns_limit_l_max 23
_diffrn_reflns_limit_l_min -23
_diffrn_reflns_number 22160
_diffrn_reflns_theta_full 26.00
_diffrn_reflns_theta_max 29.47
_diffrn_reflns_theta_min 1.71
_exptl_absorpt_coefficient_mu 0.553
_exptl_absorpt_correction_T_max 0.9623
_exptl_absorpt_correction_T_min 0.8342
_exptl_absorpt_correction_type multi-scan
_exptl_absorpt_process_details
;
CrysAlisPro, Agilent Technologies,
Version 1.171.36.20 (release 27-06-2012 CrysAlis171 .NET)
(compiled Jul 11 2012,15:38:31)
Empirical absorption correction using spherical harmonics,
implemented in SCALE3 ABSPACK scaling algorithm.
;
_exptl_crystal_colour black
_exptl_crystal_density_diffrn 1.377
_exptl_crystal_density_method 'not measured'
_exptl_crystal_description block
_exptl_crystal_F_000 1456
_exptl_crystal_size_max 0.34
_exptl_crystal_size_mid 0.26
_exptl_crystal_size_min 0.07
_refine_diff_density_max 0.594
_refine_diff_density_min -0.458
_refine_diff_density_rms 0.065
_refine_ls_extinction_method none
_refine_ls_goodness_of_fit_ref 1.069
_refine_ls_hydrogen_treatment mixed
_refine_ls_matrix_type full
_refine_ls_number_parameters 558
_refine_ls_number_reflns 8127
_refine_ls_number_restraints 481
_refine_ls_restrained_S_all 1.080
_refine_ls_R_factor_all 0.0725
_refine_ls_R_factor_gt 0.0473
_refine_ls_shift/su_max 0.006
_refine_ls_shift/su_mean 0.000
_refine_ls_structure_factor_coef Fsqd
_refine_ls_weighting_details 'calc w=1/[\s^2^(Fo^2^)+(0.0545P)^2^+1.7539P] where P=(Fo^2^+2Fc^2^)/3'
_refine_ls_weighting_scheme calc
_refine_ls_wR_factor_gt 0.1123
_refine_ls_wR_factor_ref 0.1270
_reflns_number_gt 5880
_reflns_number_total 8127
_reflns_threshold_expression >2sigma(I)
_cod_data_source_file c3dt50855b.txt
_cod_data_source_block CoPc_TMP_150K
_cod_original_cell_volume 3380.0(5)
_cod_database_code 7021523

loop_
_symmetry_equiv_pos_as_xyz
'x, y, z'
'-x, y+1/2, -z+1/2'
'-x, -y, -z'
'x, -y-1/2, z-1/2'

loop_
_atom_site_label
_atom_site_type_symbol
_atom_site_fract_x
_atom_site_fract_y
_atom_site_fract_z
_atom_site_U_iso_or_equiv
_atom_site_adp_type
_atom_site_occupancy
_atom_site_symmetry_multiplicity
_atom_site_calc_flag
_atom_site_refinement_flags
_atom_site_disorder_assembly
_atom_site_disorder_group
Co1 Co 0.0000 0.0000 0.0000 0.01924(11) Uani 1 2 d S . .
N101 N 0.11368(15) 0.00054(9) 0.10090(11) 0.0208(4) Uani 1 1 d . . .
N102 N -0.10743(15) -0.02312(10) 0.05769(11) 0.0223(4) Uani 1 1 d . . .
N103 N 0.00858(16) -0.02886(12) 0.19924(11) 0.0278(4) Uani 1 1 d . . .
N104 N 0.27787(15) 0.03018(11) 0.05434(11) 0.0237(4) Uani 1 1 d . . .
C5 C -0.08797(18) -0.03348(13) 0.14197(13) 0.0257(5) Uani 1 1 d . . .
C6 C 0.22669(18) 0.01594(12) 0.11221(13) 0.0228(4) Uani 1 1 d . . .
C7 C 0.28668(19) 0.01486(12) 0.19860(13) 0.0244(5) Uani 1 1 d . . .
C8 C -0.22144(18) -0.03352(12) 0.02380(13) 0.0228(4) Uani 1 1 d . . .
C9 C 0.10232(19) -0.01256(12) 0.17925(13) 0.0246(5) Uani 1 1 d . . .
C11 C -0.19201(19) -0.05158(14) 0.16201(14) 0.0299(5) Uani 1 1 d . . .
C13 C -0.27534(19) -0.05080(13) 0.08781(13) 0.0264(5) Uani 1 1 d . . .
C14 C -0.3866(2) -0.06637(14) 0.08450(14) 0.0312(5) Uani 1 1 d . . .
H14 H -0.4438 -0.0662 0.0335 0.037 Uiso 1 1 calc R . .
C17 C 0.3513(2) 0.00439(14) 0.36822(15) 0.0337(6) Uani 1 1 d . . .
H17 H 0.3756 0.0007 0.4268 0.040 Uiso 1 1 calc R . .
C18 C 0.39842(19) 0.02980(14) 0.24007(14) 0.0289(5) Uani 1 1 d . . .
H18 H 0.4513 0.0431 0.2110 0.035 Uiso 1 1 calc R . .
C21 C 0.2404(2) -0.01011(14) 0.32726(14) 0.0315(5) Uani 1 1 d . . .
H21 H 0.1877 -0.0234 0.3564 0.038 Uiso 1 1 calc R . .
C23 C 0.20878(19) -0.00444(12) 0.24126(14) 0.0263(5) Uani 1 1 d . . .
C25 C 0.4292(2) 0.02453(15) 0.32492(15) 0.0328(5) Uani 1 1 d . . .
H25 H 0.5047 0.0347 0.3550 0.039 Uiso 1 1 calc R . .
C30 C -0.4107(2) -0.08210(16) 0.15823(15) 0.0393(6) Uani 1 1 d . . .
H30 H -0.4859 -0.0926 0.1579 0.047 Uiso 1 1 calc R . .
C33 C -0.3269(2) -0.08282(18) 0.23270(16) 0.0449(7) Uani 1 1 d . . .
H33 H -0.3460 -0.0938 0.2823 0.054 Uiso 1 1 calc R . .
C35 C -0.2163(2) -0.06797(16) 0.23627(15) 0.0386(6) Uani 1 1 d . . .
H35 H -0.1591 -0.0689 0.2873 0.046 Uiso 1 1 calc R . .
Co2 Co 0.0000 0.5000 0.0000 0.01876(11) Uani 1 2 d S . .
N201 N 0.12044(14) 0.42665(10) 0.02596(10) 0.0213(4) Uani 1 1 d . . .
N202 N -0.10274(14) 0.41449(10) -0.00782(11) 0.0222(4) Uani 1 1 d . A .
N203 N 0.02242(15) 0.30075(10) 0.02254(11) 0.0254(4) Uani 1 1 d . A .
N204 N -0.28010(15) 0.48499(10) -0.04248(11) 0.0227(4) Uani 1 1 d . . .
C3 C 0.11318(18) 0.34461(12) 0.03335(13) 0.0230(4) Uani 1 1 d . . .
C4 C -0.07769(18) 0.33377(12) 0.00270(13) 0.0245(5) Uani 1 1 d D . .
C10 C -0.21843(17) 0.41964(13) -0.02711(13) 0.0236(4) Uani 1 1 d D . .
C12 C 0.23353(18) 0.44393(13) 0.04115(12) 0.0224(4) Uani 1 1 d . . .
C15 C 0.22391(18) 0.30899(13) 0.05379(13) 0.0248(5) Uani 1 1 d . . .
C19 C 0.29892(18) 0.37145(13) 0.05712(13) 0.0241(5) Uani 1 1 d . . .
C24 C 0.2601(2) 0.23023(14) 0.06763(15) 0.0302(5) Uani 1 1 d . . .
H24 H 0.2082 0.1879 0.0642 0.036 Uiso 1 1 calc R . .
C27 C 0.41352(19) 0.35651(14) 0.07495(14) 0.0306(5) Uani 1 1 d . . .
H27 H 0.4654 0.3984 0.0766 0.037 Uiso 1 1 calc R . .
C28 C 0.3732(2) 0.21597(15) 0.08633(16) 0.0361(6) Uani 1 1 d . . .
H28 H 0.4005 0.1631 0.0968 0.043 Uiso 1 1 calc R . .
C29 C 0.4487(2) 0.27877(15) 0.09005(16) 0.0365(6) Uani 1 1 d . . .
H29 H 0.5266 0.2674 0.1034 0.044 Uiso 1 1 calc R . .
C21A C -0.2706(8) 0.3379(6) -0.0249(11) 0.0222(19) Uani 0.56(4) 1 d P A 1
C22A C -0.3806(8) 0.3116(8) -0.0381(10) 0.0291(19) Uani 0.56(4) 1 d PU A 1
H26 H -0.4418 0.3478 -0.0491 0.035 Uiso 0.56(4) 1 calc PR A 1
C23A C -0.3963(9) 0.2305(8) -0.0344(10) 0.0313(17) Uani 0.56(4) 1 d PU A 1
H31 H -0.4702 0.2106 -0.0433 0.038 Uiso 0.56(4) 1 calc PR A 1
C24A C -0.3066(11) 0.1765(7) -0.0178(10) 0.0307(17) Uani 0.56(4) 1 d PU A 1
H38 H -0.3219 0.1212 -0.0167 0.037 Uiso 0.56(4) 1 calc PR A 1
C25A C -0.1970(11) 0.2013(7) -0.0028(10) 0.0279(18) Uani 0.56(4) 1 d PU A 1
H34 H -0.1361 0.1649 0.0088 0.033 Uiso 0.56(4) 1 calc PR A 1
C26A C -0.1812(8) 0.2839(7) -0.0060(12) 0.0234(18) Uani 0.56(4) 1 d PU A 1
C21B C -0.2628(9) 0.3456(8) -0.0319(14) 0.026(3) Uani 0.44(4) 1 d PGDU A 2
C22B C -0.3728(8) 0.3187(10) -0.0507(12) 0.028(2) Uani 0.44(4) 1 d PGU A 2
H22B H -0.4327 0.3559 -0.0616 0.033 Uiso 0.44(4) 1 calc PR A 2
C23B C -0.3951(11) 0.2375(11) -0.0537(12) 0.033(2) Uani 0.44(4) 1 d PGU A 2
H23B H -0.4703 0.2192 -0.0665 0.039 Uiso 0.44(4) 1 calc PR A 2
C24B C -0.3074(14) 0.1831(8) -0.0378(12) 0.033(2) Uani 0.44(4) 1 d PGU A 2
H24B H -0.3227 0.1276 -0.0399 0.039 Uiso 0.44(4) 1 calc PR A 2
C25B C -0.1974(12) 0.2099(7) -0.0190(12) 0.027(2) Uani 0.44(4) 1 d PGU A 2
H25B H -0.1375 0.1727 -0.0082 0.032 Uiso 0.44(4) 1 calc PR A 2
C26B C -0.1751(9) 0.2911(7) -0.0161(14) 0.024(2) Uani 0.44(4) 1 d PGDU A 2
N301 N 0.9474(3) 0.70761(16) 0.21868(17) 0.0567(6) Uani 0.909(2) 1 d PU B 1
N302 N 1.1785(3) 0.69878(19) 0.2113(2) 0.0670(7) Uani 0.909(2) 1 d PU B 1
C304 C 1.0134(4) 0.7789(2) 0.2054(3) 0.0695(8) Uani 0.909(2) 1 d PU B 1
H30A H 0.9877 0.8264 0.2297 0.083 Uiso 0.909(2) 1 calc PR B 1
H30B H 0.9985 0.7883 0.1453 0.083 Uiso 0.909(2) 1 calc PR B 1
C303 C 1.1368(4) 0.7690(2) 0.2430(3) 0.0738(8) Uani 0.909(2) 1 d PU B 1
H30C H 1.1763 0.8167 0.2308 0.089 Uiso 0.909(2) 1 calc PR B 1
H30D H 1.1529 0.7645 0.3037 0.089 Uiso 0.909(2) 1 calc PR B 1
C301 C 0.9988(3) 0.63542(19) 0.1911(2) 0.0516(7) Uani 0.909(2) 1 d PU B 1
H30E H 0.9629 0.5871 0.2058 0.062 Uiso 0.909(2) 1 calc PR B 1
H30F H 0.9829 0.6368 0.1302 0.062 Uiso 0.909(2) 1 calc PR B 1
C306 C 0.8285(3) 0.7152(2) 0.1693(2) 0.0688(10) Uani 0.909(2) 1 d PU B 1
H30G H 0.8246 0.7204 0.1106 0.103 Uiso 0.909(2) 1 calc PR B 1
H30H H 0.7955 0.7625 0.1872 0.103 Uiso 0.909(2) 1 calc PR B 1
H30I H 0.7869 0.6677 0.1773 0.103 Uiso 0.909(2) 1 calc PR B 1
C302 C 1.1231(3) 0.6296(2) 0.2289(3) 0.0596(8) Uani 0.909(2) 1 d PU B 1
H30J H 1.1394 0.6232 0.2895 0.071 Uiso 0.909(2) 1 calc PR B 1
H30K H 1.1520 0.5820 0.2069 0.071 Uiso 0.909(2) 1 calc PR B 1
C305 C 0.9498(4) 0.7000(3) 0.3074(2) 0.0713(10) Uani 0.909(2) 1 d PU B 1
H30L H 1.0276 0.6951 0.3414 0.107 Uiso 0.909(2) 1 calc PR B 1
H30M H 0.9077 0.6526 0.3147 0.107 Uiso 0.909(2) 1 calc PR B 1
H30N H 0.9158 0.7474 0.3243 0.107 Uiso 0.909(2) 1 calc PR B 1
C307 C 1.2992(4) 0.6916(3) 0.2433(3) 0.0899(13) Uani 0.909(2) 1 d PU B 1
H30O H 1.3349 0.7398 0.2299 0.135 Uiso 0.909(2) 1 calc PR B 1
H30P H 1.3248 0.6453 0.2183 0.135 Uiso 0.909(2) 1 calc PR B 1
H30Q H 1.3193 0.6848 0.3034 0.135 Uiso 0.909(2) 1 calc PR B 1
N32A N 0.8551(14) 0.7547(10) 0.2173(12) 0.0626(13) Uani 0.091(2) 1 d PGU B 2
C32A C 0.9172(16) 0.7106(14) 0.2870(11) 0.0630(13) Uani 0.091(2) 1 d PGU B 2
H32A H 0.9115 0.6531 0.2734 0.076 Uiso 0.091(2) 1 calc PR B 2
H32B H 0.8846 0.7193 0.3335 0.076 Uiso 0.091(2) 1 calc PR B 2
C33A C 0.8997(15) 0.7410(14) 0.1490(9) 0.0649(11) Uani 0.091(2) 1 d PGU B 2
H33A H 0.8551 0.7707 0.1000 0.078 Uiso 0.091(2) 1 calc PR B 2
H33B H 0.8952 0.6836 0.1351 0.078 Uiso 0.091(2) 1 calc PR B 2
C37A C 0.7358(14) 0.7354(15) 0.1954(17) 0.066(3) Uani 0.091(2) 1 d PGU B 2
H37A H 0.6958 0.7668 0.1472 0.099 Uiso 0.091(2) 1 calc PR B 2
H37B H 0.7061 0.7477 0.2420 0.099 Uiso 0.091(2) 1 calc PR B 2
H37C H 0.7254 0.6785 0.1822 0.099 Uiso 0.091(2) 1 calc PR B 2
N31A N 1.0935(14) 0.7249(11) 0.2447(12) 0.0690(11) Uani 0.091(2) 1 d PGU B 2
C34A C 1.0199(16) 0.7680(14) 0.1704(11) 0.0692(12) Uani 0.091(2) 1 d PGU B 2
H34A H 1.0232 0.8259 0.1818 0.083 Uiso 0.091(2) 1 calc PR B 2
H34B H 1.0494 0.7589 0.1224 0.083 Uiso 0.091(2) 1 calc PR B 2
C31A C 1.0366(16) 0.7343(15) 0.3126(9) 0.0666(16) Uani 0.091(2) 1 d PGU B 2
H31A H 1.0768 0.7015 0.3606 0.080 Uiso 0.091(2) 1 calc PR B 2
H31B H 1.0422 0.7906 0.3307 0.080 Uiso 0.091(2) 1 calc PR B 2
C36A C 1.2064(14) 0.7606(16) 0.2694(17) 0.072(2) Uani 0.091(2) 1 d PGU B 2
H36A H 1.2006 0.8172 0.2817 0.108 Uiso 0.091(2) 1 calc PR B 2
H36B H 1.2412 0.7549 0.2243 0.108 Uiso 0.091(2) 1 calc PR B 2
H36C H 1.2524 0.7333 0.3187 0.108 Uiso 0.091(2) 1 calc PR B 2
C35A C 1.1077(18) 0.6396(12) 0.227(2) 0.062(2) Uani 0.091(2) 1 d PGU B 2
H35A H 1.0342 0.6137 0.2103 0.093 Uiso 0.091(2) 1 calc PR B 2
H35B H 1.1547 0.6137 0.2768 0.093 Uiso 0.091(2) 1 calc PR B 2
H35C H 1.1435 0.6352 0.1824 0.093 Uiso 0.091(2) 1 calc PR B 2

loop_
_atom_site_aniso_label
_atom_site_aniso_U_11
_atom_site_aniso_U_22
_atom_site_aniso_U_33
_atom_site_aniso_U_23
_atom_site_aniso_U_13
_atom_site_aniso_U_12
Co1 0.0197(2) 0.0200(2) 0.0187(2) 0.00089(15) 0.00650(16) -0.00092(15)
N101 0.0208(9) 0.0208(8) 0.0213(9) 0.0009(7) 0.0065(7) 0.0007(7)
N102 0.0242(10) 0.0220(8) 0.0217(9) 0.0006(7) 0.0079(7) 0.0001(7)
N103 0.0266(10) 0.0345(10) 0.0233(9) 0.0024(8) 0.0088(8) -0.0017(8)
N104 0.0241(10) 0.0239(9) 0.0242(9) 0.0003(8) 0.0083(8) -0.0016(8)
C5 0.0266(12) 0.0290(11) 0.0234(11) 0.0027(9) 0.0104(9) -0.0008(9)
C6 0.0243(11) 0.0193(10) 0.0247(11) 0.0000(8) 0.0065(9) -0.0005(8)
C7 0.0261(12) 0.0239(11) 0.0232(11) -0.0006(9) 0.0068(9) 0.0017(9)
C8 0.0226(11) 0.0221(10) 0.0257(11) -0.0007(9) 0.0100(9) -0.0022(9)
C9 0.0263(12) 0.0253(11) 0.0224(11) 0.0008(9) 0.0073(9) 0.0006(9)
C11 0.0271(12) 0.0360(12) 0.0292(12) 0.0005(10) 0.0123(10) -0.0026(10)
C13 0.0275(12) 0.0272(11) 0.0271(11) 0.0003(9) 0.0120(9) -0.0022(9)
C14 0.0270(12) 0.0373(13) 0.0308(12) -0.0036(10) 0.0104(10) -0.0046(10)
C17 0.0311(13) 0.0467(15) 0.0210(11) 0.0012(10) 0.0035(10) 0.0052(11)
C18 0.0236(12) 0.0319(12) 0.0309(12) 0.0007(10) 0.0070(10) 0.0011(10)
C21 0.0269(12) 0.0436(14) 0.0249(11) 0.0036(10) 0.0087(10) 0.0040(10)
C23 0.0262(12) 0.0274(11) 0.0253(11) 0.0004(9) 0.0070(9) 0.0028(9)
C25 0.0247(12) 0.0394(13) 0.0317(13) 0.0001(11) 0.0037(10) 0.0025(10)
C30 0.0315(13) 0.0539(16) 0.0376(14) -0.0047(12) 0.0180(11) -0.0110(12)
C33 0.0401(15) 0.0686(19) 0.0325(14) -0.0005(13) 0.0208(12) -0.0113(14)
C35 0.0330(14) 0.0563(16) 0.0287(13) 0.0033(12) 0.0123(11) -0.0067(12)
Co2 0.0171(2) 0.01818(19) 0.0212(2) 0.00001(15) 0.00578(16) -0.00026(15)
N201 0.0197(9) 0.0216(8) 0.0232(9) -0.0005(7) 0.0072(7) -0.0005(7)
N202 0.0203(9) 0.0222(9) 0.0248(9) -0.0003(7) 0.0075(7) -0.0006(7)
N203 0.0232(10) 0.0217(9) 0.0317(10) 0.0024(8) 0.0084(8) 0.0001(7)
N204 0.0186(9) 0.0252(9) 0.0248(9) -0.0029(7) 0.0070(7) -0.0011(7)
C3 0.0240(11) 0.0217(10) 0.0234(11) 0.0019(9) 0.0070(9) 0.0034(9)
C4 0.0252(12) 0.0200(10) 0.0290(11) 0.0004(9) 0.0088(9) -0.0013(9)
C10 0.0203(11) 0.0266(11) 0.0256(11) -0.0022(9) 0.0091(9) -0.0014(9)
C12 0.0212(11) 0.0267(11) 0.0201(10) -0.0014(9) 0.0069(8) 0.0003(9)
C15 0.0237(11) 0.0271(11) 0.0238(11) 0.0006(9) 0.0071(9) 0.0017(9)
C19 0.0227(11) 0.0266(11) 0.0230(11) -0.0010(9) 0.0064(9) 0.0026(9)
C24 0.0290(13) 0.0249(11) 0.0372(13) 0.0026(10) 0.0099(10) 0.0022(10)
C27 0.0220(12) 0.0328(12) 0.0371(13) -0.0010(10) 0.0086(10) 0.0009(10)
C28 0.0340(14) 0.0281(12) 0.0465(15) 0.0072(11) 0.0120(12) 0.0110(11)
C29 0.0230(12) 0.0364(13) 0.0497(16) 0.0018(12) 0.0095(11) 0.0070(11)
C21A 0.024(3) 0.013(3) 0.033(4) 0.000(2) 0.012(3) -0.005(2)
C22A 0.021(2) 0.030(4) 0.042(4) 0.001(3) 0.018(2) -0.005(2)
C23A 0.031(2) 0.027(3) 0.041(5) 0.003(3) 0.019(3) -0.011(2)
C24A 0.035(2) 0.022(2) 0.038(4) 0.003(3) 0.015(3) -0.008(2)
C25A 0.034(3) 0.017(2) 0.035(5) 0.011(2) 0.012(3) -0.002(2)
C26A 0.022(2) 0.025(3) 0.028(4) 0.004(2) 0.014(2) -0.008(2)
C21B 0.022(4) 0.028(4) 0.034(5) 0.000(3) 0.017(3) -0.007(3)
C22B 0.027(3) 0.018(3) 0.045(5) 0.007(3) 0.021(3) -0.005(3)
C23B 0.027(3) 0.032(4) 0.046(5) 0.006(4) 0.020(3) -0.009(3)
C24B 0.039(3) 0.022(3) 0.042(5) 0.004(3) 0.019(4) -0.010(3)
C25B 0.029(3) 0.022(4) 0.035(5) 0.008(3) 0.019(3) 0.000(3)
C26B 0.030(3) 0.018(3) 0.026(5) 0.005(3) 0.013(3) -0.003(3)
N301 0.0780(14) 0.0469(12) 0.0484(12) -0.0025(10) 0.0228(11) -0.0050(11)
N302 0.0741(15) 0.0625(14) 0.0650(14) 0.0029(12) 0.0207(12) -0.0127(12)
C304 0.0860(16) 0.0508(13) 0.0706(15) 0.0006(13) 0.0202(14) -0.0076(13)
C303 0.0831(17) 0.0569(14) 0.0776(16) -0.0003(14) 0.0164(15) -0.0151(15)
C301 0.0720(17) 0.0424(14) 0.0425(14) -0.0024(12) 0.0197(13) -0.0031(13)
C306 0.078(2) 0.067(2) 0.062(2) -0.0071(17) 0.0196(17) 0.0040(18)
C302 0.0735(17) 0.0521(15) 0.0519(15) -0.0002(14) 0.0155(14) -0.0032(14)
C305 0.093(2) 0.076(2) 0.0501(19) -0.0126(17) 0.0281(18) -0.005(2)
C307 0.074(3) 0.109(3) 0.081(3) 0.002(2) 0.013(2) -0.018(2)
N32A 0.079(2) 0.054(2) 0.056(2) -0.003(2) 0.022(2) -0.004(2)
C32A 0.080(2) 0.056(2) 0.055(2) -0.004(2) 0.022(2) -0.005(2)
C33A 0.0811(19) 0.0527(18) 0.0613(19) -0.0016(18) 0.0207(18) -0.0056(18)
C37A 0.077(4) 0.060(4) 0.062(4) -0.004(4) 0.020(4) 0.000(4)
N31A 0.0811(18) 0.0569(17) 0.0683(17) -0.0001(16) 0.0196(17) -0.0099(16)
C34A 0.083(2) 0.0542(19) 0.069(2) -0.0003(19) 0.0196(19) -0.0091(19)
C31A 0.081(3) 0.059(2) 0.061(2) -0.003(2) 0.022(2) -0.007(2)
C36A 0.079(4) 0.062(4) 0.072(4) 0.001(3) 0.017(3) -0.009(4)
C35A 0.075(3) 0.054(3) 0.057(3) 0.000(3) 0.019(3) -0.006(3)

loop_
_atom_type_symbol
_atom_type_description
_atom_type_scat_dispersion_real
_atom_type_scat_dispersion_imag
_atom_type_scat_source
C C 0.0033 0.0016 'International Tables Vol C Tables 4.2.6.8 and 6.1.1.4'
H H 0.0000 0.0000 'International Tables Vol C Tables 4.2.6.8 and 6.1.1.4'
N N 0.0061 0.0033 'International Tables Vol C Tables 4.2.6.8 and 6.1.1.4'
Co Co 0.3494 0.9721 'International Tables Vol C Tables 4.2.6.8 and 6.1.1.4'

loop_
_geom_angle_atom_site_label_1
_geom_angle_atom_site_label_2
_geom_angle_atom_site_label_3
_geom_angle
_geom_angle_site_symmetry_1
_geom_angle_site_symmetry_3
N101 Co1 N101 180.0 3 .
N101 Co1 N102 89.77(8) 3 3
N101 Co1 N102 90.23(8) . 3
N101 Co1 N102 90.23(8) 3 .
N101 Co1 N102 89.77(8) . .
N102 Co1 N102 180.0 3 .
C9 N101 C6 105.58(17) . .
C9 N101 Co1 127.56(15) . .
C6 N101 Co1 126.84(14) . .
C8 N102 C5 105.79(17) . .
C8 N102 Co1 126.93(14) . .
C5 N102 Co1 127.28(15) . .
C5 N103 C9 120.72(19) . .
C8 N104 C6 121.01(19) 3 .
N103 C5 N102 127.4(2) . .
N103 C5 C11 121.94(19) . .
N102 C5 C11 110.67(19) . .
N104 C6 N101 127.5(2) . .
N104 C6 C7 121.8(2) . .
N101 C6 C7 110.75(18) . .
C18 C7 C23 121.5(2) . .
C18 C7 C6 131.9(2) . .
C23 C7 C6 106.66(19) . .
N104 C8 N102 127.50(19) 3 .
N104 C8 C13 121.89(19) 3 .
N102 C8 C13 110.61(18) . .
N103 C9 N101 127.3(2) . .
N103 C9 C23 121.8(2) . .
N101 C9 C23 110.94(19) . .
C13 C11 C35 121.2(2) . .
C13 C11 C5 106.09(19) . .
C35 C11 C5 132.7(2) . .
C11 C13 C14 121.2(2) . .
C11 C13 C8 106.83(19) . .
C14 C13 C8 131.9(2) . .
C30 C14 C13 117.6(2) . .
C30 C14 H14 121.2 . .
C13 C14 H14 121.2 . .
C21 C17 C25 121.3(2) . .
C21 C17 H17 119.4 . .
C25 C17 H17 119.4 . .
C25 C18 C7 117.2(2) . .
C25 C18 H18 121.4 . .
C7 C18 H18 121.4 . .
C17 C21 C23 117.3(2) . .
C17 C21 H21 121.3 . .
C23 C21 H21 121.3 . .
C21 C23 C7 121.1(2) . .
C21 C23 C9 132.8(2) . .
C7 C23 C9 106.04(19) . .
C18 C25 C17 121.6(2) . .
C18 C25 H25 119.2 . .
C17 C25 H25 119.2 . .
C14 C30 C33 121.2(2) . .
C14 C30 H30 119.4 . .
C33 C30 H30 119.4 . .
C35 C33 C30 121.5(2) . .
C35 C33 H33 119.2 . .
C30 C33 H33 119.2 . .
C33 C35 C11 117.4(2) . .
C33 C35 H35 121.3 . .
C11 C35 H35 121.3 . .
N201 Co2 N201 180.0 . 3_565
N201 Co2 N202 90.14(7) . 3_565
N201 Co2 N202 89.86(7) 3_565 3_565
N201 Co2 N202 89.86(7) . .
N201 Co2 N202 90.14(7) 3_565 .
N202 Co2 N202 180.0 3_565 .
C3 N201 C12 106.20(17) . .
C3 N201 Co2 126.80(14) . .
C12 N201 Co2 127.00(14) . .
C10 N202 C4 105.74(17) . .
C10 N202 Co2 127.04(14) . .
C4 N202 Co2 127.20(14) . .
C3 N203 C4 120.80(18) . .
C10 N204 C12 121.18(19) . 3_565
N203 C3 N201 128.11(19) . .
N203 C3 C15 121.45(19) . .
N201 C3 C15 110.42(18) . .
N203 C4 C26B 123.5(3) . .
N203 C4 N202 127.19(19) . .
C26B C4 N202 109.2(3) . .
N203 C4 C26A 120.7(3) . .
C26B C4 C26A 7.6(14) . .
N202 C4 C26A 112.0(3) . .
N204 C10 C21B 123.1(3) . .
N204 C10 N202 127.21(19) . .
C21B C10 N202 109.6(2) . .
N204 C10 C21A 121.7(3) . .
C21B C10 C21A 5.3(15) . .
N202 C10 C21A 111.1(3) . .
N204 C12 N201 127.41(19) 3_565 .
N204 C12 C19 122.33(19) 3_565 .
N201 C12 C19 110.26(18) . .
C19 C15 C24 121.7(2) . .
C19 C15 C3 106.21(18) . .
C24 C15 C3 132.1(2) . .
C27 C19 C15 120.4(2) . .
C27 C19 C12 132.8(2) . .
C15 C19 C12 106.88(19) . .
C28 C24 C15 117.7(2) . .
C28 C24 H24 121.2 . .
C15 C24 H24 121.2 . .
C29 C27 C19 117.6(2) . .
C29 C27 H27 121.2 . .
C19 C27 H27 121.2 . .
C24 C28 C29 120.6(2) . .
C24 C28 H28 119.7 . .
C29 C28 H28 119.7 . .
C27 C29 C28 122.0(2) . .
C27 C29 H29 119.0 . .
C28 C29 H29 119.0 . .
C22A C21A C26A 120.8(5) . .
C22A C21A C10 133.4(5) . .
C26A C21A C10 105.8(5) . .
C23A C22A C21A 116.7(5) . .
C23A C22A H26 121.6 . .
C21A C22A H26 121.6 . .
C22A C23A C24A 122.2(5) . .
C22A C23A H31 118.9 . .
C24A C23A H31 118.9 . .
C25A C24A C23A 122.1(5) . .
C25A C24A H38 119.0 . .
C23A C24A H38 119.0 . .
C24A C25A C26A 115.7(5) . .
C24A C25A H34 122.2 . .
C26A C25A H34 122.2 . .
C25A C26A C21A 122.5(5) . .
C25A C26A C4 132.0(5) . .
C21A C26A C4 105.4(5) . .
C10 C21B C22B 132.0(3) . .
C10 C21B C26B 107.9(3) . .
C22B C21B C26B 120.0 . .
C23B C22B C21B 120.0 . .
C23B C22B H22B 120.0 . .
C21B C22B H22B 120.0 . .
C24B C23B C22B 120.0 . .
C24B C23B H23B 120.0 . .
C22B C23B H23B 120.0 . .
C23B C24B C25B 120.0 . .
C23B C24B H24B 120.0 . .
C25B C24B H24B 120.0 . .
C26B C25B C24B 120.0 . .
C26B C25B H25B 120.0 . .
C24B C25B H25B 120.0 . .
C4 C26B C25B 132.7(3) . .
C4 C26B C21B 107.3(3) . .
C25B C26B C21B 120.0 . .
C306 N301 C305 107.8(3) . .
C306 N301 C304 110.3(3) . .
C305 N301 C304 111.0(3) . .
C306 N301 C301 109.8(3) . .
C305 N301 C301 110.5(3) . .
C304 N301 C301 107.4(3) . .
C302 N302 C307 111.4(3) . .
C302 N302 C303 110.0(3) . .
C307 N302 C303 111.7(3) . .
N301 C304 C303 112.8(3) . .
N301 C304 H30A 109.0 . .
C303 C304 H30A 109.0 . .
N301 C304 H30B 109.0 . .
C303 C304 H30B 109.0 . .
H30A C304 H30B 107.8 . .
N302 C303 C304 111.4(3) . .
N302 C303 H30C 109.4 . .
C304 C303 H30C 109.4 . .
N302 C303 H30D 109.4 . .
C304 C303 H30D 109.4 . .
H30C C303 H30D 108.0 . .
C302 C301 N301 113.5(3) . .
C302 C301 H30E 108.9 . .
N301 C301 H30E 108.9 . .
C302 C301 H30F 108.9 . .
N301 C301 H30F 108.9 . .
H30E C301 H30F 107.7 . .
N301 C306 H30G 109.5 . .
N301 C306 H30H 109.5 . .
H30G C306 H30H 109.5 . .
N301 C306 H30I 109.5 . .
H30G C306 H30I 109.5 . .
H30H C306 H30I 109.5 . .
N302 C302 C301 111.1(3) . .
N302 C302 H30J 109.4 . .
C301 C302 H30J 109.4 . .
N302 C302 H30K 109.4 . .
C301 C302 H30K 109.4 . .
H30J C302 H30K 108.0 . .
N301 C305 H30L 109.5 . .
N301 C305 H30M 109.5 . .
H30L C305 H30M 109.5 . .
N301 C305 H30N 109.5 . .
H30L C305 H30N 109.5 . .
H30M C305 H30N 109.5 . .
N302 C307 H30O 109.5 . .
N302 C307 H30P 109.5 . .
H30O C307 H30P 109.5 . .
N302 C307 H30Q 109.5 . .
H30O C307 H30Q 109.5 . .
H30P C307 H30Q 109.5 . .
C32A N32A C33A 109.8 . .
C32A N32A C37A 111.9 . .
C33A N32A C37A 110.9 . .
N32A C32A C31A 111.8 . .
N32A C32A H32A 109.3 . .
C31A C32A H32A 109.3 . .
N32A C32A H32B 109.3 . .
C31A C32A H32B 109.3 . .
H32A C32A H32B 107.9 . .
N32A C33A C34A 110.0 . .
N32A C33A H33A 109.7 . .
C34A C33A H33A 109.7 . .
N32A C33A H33B 109.7 . .
C34A C33A H33B 109.7 . .
H33A C33A H33B 108.2 . .
N32A C37A H37A 109.5 . .
N32A C37A H37B 109.5 . .
H37A C37A H37B 109.5 . .
N32A C37A H37C 109.5 . .
H37A C37A H37C 109.5 . .
H37B C37A H37C 109.5 . .
C36A N31A C35A 106.9 . .
C36A N31A C34A 110.3 . .
C35A N31A C34A 112.0 . .
C36A N31A C31A 110.7 . .
C35A N31A C31A 111.1 . .
C34A N31A C31A 105.9 . .
C33A C34A N31A 112.6 . .
C33A C34A H34A 109.1 . .
N31A C34A H34A 109.1 . .
C33A C34A H34B 109.1 . .
N31A C34A H34B 109.1 . .
H34A C34A H34B 107.8 . .
C32A C31A N31A 113.3 . .
C32A C31A H31A 108.9 . .
N31A C31A H31A 108.9 . .
C32A C31A H31B 108.9 . .
N31A C31A H31B 108.9 . .
H31A C31A H31B 107.7 . .
N31A C36A H36A 109.5 . .
N31A C36A H36B 109.5 . .
H36A C36A H36B 109.5 . .
N31A C36A H36C 109.5 . .
H36A C36A H36C 109.5 . .
H36B C36A H36C 109.5 . .
N31A C35A H35A 109.5 . .
N31A C35A H35B 109.5 . .
H35A C35A H35B 109.5 . .
N31A C35A H35C 109.5 . .
H35A C35A H35C 109.5 . .
H35B C35A H35C 109.5 . .

loop_
_geom_bond_atom_site_label_1
_geom_bond_atom_site_label_2
_geom_bond_distance
_geom_bond_site_symmetry_2
Co1 N101 1.8827(18) 3
Co1 N101 1.8827(18) .
Co1 N102 1.9002(17) 3
Co1 N102 1.9003(17) .
N101 C9 1.385(3) .
N101 C6 1.389(3) .
N102 C8 1.383(3) .
N102 C5 1.384(3) .
N103 C5 1.315(3) .
N103 C9 1.330(3) .
N104 C8 1.309(3) 3
N104 C6 1.328(3) .
C5 C11 1.458(3) .
C6 C7 1.439(3) .
C7 C18 1.392(3) .
C7 C23 1.397(3) .
C8 N104 1.309(3) 3
C8 C13 1.451(3) .
C9 C23 1.445(3) .
C11 C13 1.383(3) .
C11 C35 1.396(3) .
C13 C14 1.394(3) .
C14 C30 1.383(3) .
C14 H14 0.9500 .
C17 C21 1.380(3) .
C17 C25 1.408(3) .
C17 H17 0.9500 .
C18 C25 1.376(3) .
C18 H18 0.9500 .
C21 C23 1.395(3) .
C21 H21 0.9500 .
C25 H25 0.9500 .
C30 C33 1.389(4) .
C30 H30 0.9500 .
C33 C35 1.382(3) .
C33 H33 0.9500 .
C35 H35 0.9500 .
Co2 N201 1.8933(17) .
Co2 N201 1.8933(17) 3_565
Co2 N202 1.9018(17) 3_565
Co2 N202 1.9019(17) .
N201 C3 1.388(3) .
N201 C12 1.388(3) .
N202 C10 1.386(3) .
N202 C4 1.391(3) .
N203 C3 1.317(3) .
N203 C4 1.318(3) .
N204 C10 1.322(3) .
N204 C12 1.324(3) 3_565
C3 C15 1.452(3) .
C4 C26B 1.366(15) .
C4 C26A 1.507(13) .
C10 C21B 1.354(15) .
C10 C21A 1.523(13) .
C12 N204 1.324(3) 3_565
C12 C19 1.446(3) .
C15 C19 1.394(3) .
C15 C24 1.395(3) .
C19 C27 1.394(3) .
C24 C28 1.374(3) .
C24 H24 0.9500 .
C27 C29 1.378(3) .
C27 H27 0.9500 .
C28 C29 1.402(4) .
C28 H28 0.9500 .
C29 H29 0.9500 .
C21A C22A 1.395(7) .
C21A C26A 1.400(6) .
C22A C23A 1.379(7) .
C22A H26 0.9500 .
C23A C24A 1.403(7) .
C23A H31 0.9500 .
C24A C25A 1.380(7) .
C24A H38 0.9500 .
C25A C26A 1.404(7) .
C25A H34 0.9500 .
C21B C22B 1.3900 .
C21B C26B 1.3900 .
C22B C23B 1.3900 .
C22B H22B 0.9500 .
C23B C24B 1.3900 .
C23B H23B 0.9500 .
C24B C25B 1.3900 .
C24B H24B 0.9500 .
C25B C26B 1.3900 .
C25B H25B 0.9500 .
N301 C306 1.486(5) .
N301 C305 1.493(4) .
N301 C304 1.503(5) .
N301 C301 1.503(4) .
N302 C302 1.424(5) .
N302 C307 1.450(5) .
N302 C303 1.450(5) .
C304 C303 1.497(6) .
C304 H30A 0.9900 .
C304 H30B 0.9900 .
C303 H30C 0.9900 .
C303 H30D 0.9900 .
C301 C302 1.502(5) .
C301 H30E 0.9900 .
C301 H30F 0.9900 .
C306 H30G 0.9800 .
C306 H30H 0.9800 .
C306 H30I 0.9800 .
C302 H30J 0.9900 .
C302 H30K 0.9900 .
C305 H30L 0.9800 .
C305 H30M 0.9800 .
C305 H30N 0.9800 .
C307 H30O 0.9800 .
C307 H30P 0.9800 .
C307 H30Q 0.9800 .
N32A C32A 1.4198 .
N32A C33A 1.4317 .
N32A C37A 1.4612 .
C32A C31A 1.4801 .
C32A H32A 0.9900 .
C32A H32B 0.9900 .
C33A C34A 1.5055 .
C33A H33A 0.9900 .
C33A H33B 0.9900 .
C37A H37A 0.9800 .
C37A H37B 0.9800 .
C37A H37C 0.9800 .
N31A C36A 1.4747 .
N31A C35A 1.4825 .
N31A C34A 1.5127 .
N31A C31A 1.5135 .
C34A H34A 0.9900 .
C34A H34B 0.9900 .
C31A H31A 0.9900 .
C31A H31B 0.9900 .
C36A H36A 0.9800 .
C36A H36B 0.9800 .
C36A H36C 0.9800 .
C35A H35A 0.9800 .
C35A H35B 0.9800 .
C35A H35C 0.9800 .
